data_1518249
loop_
_publ_author_name
'Gianetti, Thomas L.'
'Nocton, Gr\'egory'
'Minasian, Stefan G.'
'Kaltsoyannis, Nikolas'
'Kilcoyne, A. L. David'
'Kozimor, Stosh A.'
'Shuh, David K.'
'Tyliszczak, Tolek'
'Bergman, Robert G.'
'Arnold, John'

_publ_section_title
;
 Electron localization in a mixed-valence diniobium benzene complex
;
_journal_issue 2
_journal_name_full 'Chem. Sci.'
_journal_page_first 993
_journal_paper_doi 10.1039/C4SC02705A
_journal_volume 6
_journal_year 2015
_chemical_formula_moiety 'C65 H66 B F20 N3 Nb O2'
_chemical_formula_sum 'C65 H66 B F20 N3 Nb O2'
_chemical_formula_weight 1404.93
_chemical_name_common 'Complex 3'
_space_group_IT_number 14
_symmetry_cell_setting monoclinic
_symmetry_space_group_name_Hall '-P 2ybc'
_symmetry_space_group_name_H-M 'P 1 21/c 1'
_atom_sites_solution_hydrogens geom
_atom_sites_solution_primary direct
_atom_sites_solution_secondary difmap
_cell_angle_alpha 90.00
_cell_angle_beta 90.5590(10)
_cell_angle_gamma 90.00
_cell_formula_units_Z 4
_cell_length_a 18.1669(5)
_cell_length_b 17.1279(5)
_cell_length_c 19.7092(5)
_cell_measurement_reflns_used 9754
_cell_measurement_temperature 80(2)
_cell_measurement_theta_max 25.40
_cell_measurement_theta_min 2.34
_cell_volume 6132.4(3)
_computing_cell_refinement 'Bruker APEX2 v.2011.4'
_computing_data_collection 'Bruker APEX2 v.2011.4'
_computing_data_reduction 'Bruker APEX2 v.2011.4'
_computing_molecular_graphics ORTEP-32
_computing_publication_material WinGX
_computing_structure_refinement 'SHELXL-97 (Sheldrick, 2008)'
_computing_structure_solution SIR-2004
_diffrn_ambient_temperature 80(2)
_diffrn_detector_area_resol_mean 8.366
_diffrn_measured_fraction_theta_full 0.997
_diffrn_measured_fraction_theta_max 0.995
_diffrn_measurement_device_type 'Bruker APEX-I CCD'
_diffrn_measurement_method '\f and \w scans'
_diffrn_radiation_monochromator graphite
_diffrn_radiation_source 'fine-focus sealed tube'
_diffrn_radiation_type MoK\a
_diffrn_radiation_wavelength 0.71073
_diffrn_reflns_av_R_equivalents 0.0347
_diffrn_reflns_av_sigmaI/netI 0.0282
_diffrn_reflns_limit_h_max 21
_diffrn_reflns_limit_h_min -21
_diffrn_reflns_limit_k_max 20
_diffrn_reflns_limit_k_min -20
_diffrn_reflns_limit_l_max 23
_diffrn_reflns_limit_l_min -23
_diffrn_reflns_number 57885
_diffrn_reflns_theta_full 25.00
_diffrn_reflns_theta_max 25.42
_diffrn_reflns_theta_min 1.58
_exptl_absorpt_coefficient_mu 0.305
_exptl_absorpt_correction_T_max 0.9415
_exptl_absorpt_correction_T_min 0.9140
_exptl_absorpt_correction_type multi-scan
_exptl_absorpt_process_details SADABS
_exptl_crystal_colour green
_exptl_crystal_density_diffrn 1.522
_exptl_crystal_density_method 'not measured'
_exptl_crystal_description rode
_exptl_crystal_F_000 2876
_exptl_crystal_size_max 0.30
_exptl_crystal_size_mid 0.25
_exptl_crystal_size_min 0.20
_refine_diff_density_max 0.774
_refine_diff_density_min -0.488
_refine_diff_density_rms 0.065
_refine_ls_extinction_method none
_refine_ls_goodness_of_fit_ref 1.030
_refine_ls_hydrogen_treatment mixed
_refine_ls_matrix_type full
_refine_ls_number_parameters 842
_refine_ls_number_reflns 11263
_refine_ls_number_restraints 0
_refine_ls_restrained_S_all 1.030
_refine_ls_R_factor_all 0.0458
_refine_ls_R_factor_gt 0.0363
_refine_ls_shift/su_max 0.002
_refine_ls_shift/su_mean 0.000
_refine_ls_structure_factor_coef Fsqd
_refine_ls_weighting_details 'calc w=1/[\s^2^(Fo^2^)+(0.0501P)^2^+6.8467P] where P=(Fo^2^+2Fc^2^)/3'
_refine_ls_weighting_scheme calc
_refine_ls_wR_factor_gt 0.0946
_refine_ls_wR_factor_ref 0.1014
_reflns_number_gt 9552
_reflns_number_total 11263
_reflns_threshold_expression >2sigma(I)
_cod_data_source_file c4sc02705a2.cif
_cod_data_source_block (2)
_cod_depositor_comments
;
 Removing duplicate rows from the ATOM_TYPE loop.

 Antanas Vaitkus,
 2018-08-10

The following automatic conversions were performed:

'_symmetry_cell_setting' value 'Monoclinic' changed to 'monoclinic'
according to
/usr/data/users/saulius/crontab/automatic-downloads/rss-feeds/RSC/lib/dictionaries/cif_core.dic
dictionary named 'cif_core.dic' version 2.4.2 from 2011-04-26.

Automatic conversion script
Id: cif_fix_values 2827 2014-09-09 07:05:25Z andrius 

 Adding full bibliography for 1518248--1518251.cif.
;
_cod_original_sg_symbol_H-M P2(1)/c
_cod_database_code 1518249

loop_
_symmetry_equiv_pos_as_xyz
'x, y, z'
'-x, y+1/2, -z+1/2'
'-x, -y, -z'
'x, -y-1/2, z-1/2'

loop_
_atom_site_label
_atom_site_type_symbol
_atom_site_fract_x
_atom_site_fract_y
_atom_site_fract_z
_atom_site_U_iso_or_equiv
_atom_site_adp_type
_atom_site_occupancy
_atom_site_symmetry_multiplicity
_atom_site_calc_flag
_atom_site_refinement_flags
C1 C 0.41779(15) -0.30000(16) 0.85526(14) 0.0307(6) Uani 1 1 d .
H1A H 0.4112 -0.3384 0.8188 0.046 Uiso 1 1 calc R
H1B H 0.4148 -0.3263 0.8993 0.046 Uiso 1 1 calc R
H1C H 0.4661 -0.2751 0.8510 0.046 Uiso 1 1 calc R
C2 C 0.35807(13) -0.23856(15) 0.85001(12) 0.0217(5) Uani 1 1 d .
C3 C 0.29912(14) -0.24850(15) 0.89356(12) 0.0243(6) Uani 1 1 d .
H3 H 0.3078 -0.2824 0.9310 0.029 Uiso 1 1 calc R
C4 C 0.22846(13) -0.21544(15) 0.88997(11) 0.0223(5) Uani 1 1 d .
C5 C 0.16963(15) -0.26359(17) 0.92438(13) 0.0313(6) Uani 1 1 d .
H5A H 0.1240 -0.2333 0.9267 0.047 Uiso 1 1 calc R
H5B H 0.1861 -0.2772 0.9704 0.047 Uiso 1 1 calc R
H5C H 0.1608 -0.3114 0.8983 0.047 Uiso 1 1 calc R
C6 C 0.13507(12) -0.12859(15) 0.84922(12) 0.0214(5) Uani 1 1 d .
C7 C 0.10614(13) -0.06876(16) 0.89003(13) 0.0264(6) Uani 1 1 d .
C8 C 0.03562(14) -0.04128(19) 0.87492(14) 0.0338(7) Uani 1 1 d .
H8 H 0.0159 0.0005 0.9008 0.041 Uiso 1 1 calc R
C9 C -0.00616(15) -0.0735(2) 0.82318(15) 0.0396(8) Uani 1 1 d .
H9 H -0.0532 -0.0525 0.8124 0.048 Uiso 1 1 calc R
C10 C 0.02050(14) -0.1360(2) 0.78731(14) 0.0385(8) Uani 1 1 d .
H10 H -0.0097 -0.1598 0.7535 0.046 Uiso 1 1 calc R
C11 C 0.09152(13) -0.16550(17) 0.79964(12) 0.0274(6) Uani 1 1 d .
C12 C 0.11623(15) -0.23699(19) 0.76038(13) 0.0349(7) Uani 1 1 d .
H12 H 0.1663 -0.2522 0.7773 0.042 Uiso 1 1 calc R
C13 C 0.12129(18) -0.2201(2) 0.68412(14) 0.0442(8) Uani 1 1 d .
H13A H 0.0736 -0.2012 0.6673 0.066 Uiso 1 1 calc R
H13B H 0.1346 -0.2680 0.6600 0.066 Uiso 1 1 calc R
H13C H 0.1589 -0.1802 0.6764 0.066 Uiso 1 1 calc R
C14 C 0.06395(18) -0.3059(2) 0.77190(18) 0.0514(9) Uani 1 1 d .
H14A H 0.0585 -0.3148 0.8207 0.077 Uiso 1 1 calc R
H14B H 0.0842 -0.3529 0.7507 0.077 Uiso 1 1 calc R
H14C H 0.0158 -0.2942 0.7516 0.077 Uiso 1 1 calc R
C15 C 0.14876(14) -0.03661(17) 0.95133(14) 0.0307(6) Uani 1 1 d .
H15 H 0.2009 -0.0284 0.9371 0.037 Uiso 1 1 calc R
C16 C 0.14956(17) -0.0943(2) 1.01059(14) 0.0386(7) Uani 1 1 d .
H16A H 0.0989 -0.1071 1.0230 0.058 Uiso 1 1 calc R
H16B H 0.1750 -0.0707 1.0496 0.058 Uiso 1 1 calc R
H16C H 0.1753 -0.1420 0.9971 0.058 Uiso 1 1 calc R
C17 C 0.12001(18) 0.0410(2) 0.97807(17) 0.0465(8) Uani 1 1 d .
H17A H 0.1144 0.0779 0.9404 0.070 Uiso 1 1 calc R
H17B H 0.1550 0.0622 1.0115 0.070 Uiso 1 1 calc R
H17C H 0.0722 0.0329 0.9996 0.070 Uiso 1 1 calc R
C18 C 0.41709(13) -0.19566(14) 0.75110(11) 0.0191(5) Uani 1 1 d .
C19 C 0.39815(14) -0.24448(15) 0.69636(12) 0.0242(5) Uani 1 1 d .
C20 C 0.45425(15) -0.27154(16) 0.65454(13) 0.0304(6) Uani 1 1 d .
H20 H 0.4425 -0.3063 0.6184 0.037 Uiso 1 1 calc R
C21 C 0.52594(15) -0.24897(16) 0.66455(13) 0.0302(6) Uani 1 1 d .
H21 H 0.5637 -0.2708 0.6375 0.036 Uiso 1 1 calc R
C22 C 0.54341(14) -0.19452(16) 0.71390(12) 0.0260(6) Uani 1 1 d .
H22 H 0.5926 -0.1762 0.7182 0.031 Uiso 1 1 calc R
C23 C 0.48922(13) -0.16598(15) 0.75773(12) 0.0216(5) Uani 1 1 d .
C24 C 0.51068(13) -0.10595(16) 0.81073(12) 0.0228(5) Uani 1 1 d .
H24 H 0.4643 -0.0830 0.8290 0.027 Uiso 1 1 calc R
C25 C 0.55567(16) -0.03912(18) 0.77996(15) 0.0357(7) Uani 1 1 d .
H25A H 0.6047 -0.0583 0.7680 0.054 Uiso 1 1 calc R
H25B H 0.5605 0.0032 0.8131 0.054 Uiso 1 1 calc R
H25C H 0.5305 -0.0196 0.7391 0.054 Uiso 1 1 calc R
C26 C 0.55324(17) -0.14205(19) 0.87024(14) 0.0390(7) Uani 1 1 d .
H26A H 0.5204 -0.1759 0.8962 0.058 Uiso 1 1 calc R
H26B H 0.5722 -0.1005 0.8998 0.058 Uiso 1 1 calc R
H26C H 0.5944 -0.1729 0.8529 0.058 Uiso 1 1 calc R
C27 C 0.31890(15) -0.26848(17) 0.68103(14) 0.0307(6) Uani 1 1 d .
H27 H 0.2862 -0.2315 0.7059 0.037 Uiso 1 1 calc R
C28 C 0.30086(18) -0.2603(2) 0.60556(15) 0.0430(8) Uani 1 1 d .
H28A H 0.3156 -0.2083 0.5899 0.065 Uiso 1 1 calc R
H28B H 0.2478 -0.2671 0.5983 0.065 Uiso 1 1 calc R
H28C H 0.3276 -0.3001 0.5800 0.065 Uiso 1 1 calc R
C29 C 0.30082(19) -0.3508(2) 0.70568(19) 0.0513(9) Uani 1 1 d .
H29A H 0.3339 -0.3883 0.6841 0.077 Uiso 1 1 calc R
H29B H 0.2497 -0.3634 0.6937 0.077 Uiso 1 1 calc R
H29C H 0.3073 -0.3533 0.7551 0.077 Uiso 1 1 calc R
C30 C 0.36415(13) 0.01493(15) 0.94278(12) 0.0227(5) Uani 1 1 d .
C31 C 0.36073(16) -0.04378(19) 1.00077(13) 0.0354(7) Uani 1 1 d .
H31A H 0.3094 -0.0582 1.0088 0.053 Uiso 1 1 calc R
H31B H 0.3817 -0.0203 1.0420 0.053 Uiso 1 1 calc R
H31C H 0.3889 -0.0905 0.9888 0.053 Uiso 1 1 calc R
C32 C 0.44370(14) 0.03944(17) 0.93011(13) 0.0280(6) Uani 1 1 d .
H32A H 0.4740 -0.0071 0.9230 0.042 Uiso 1 1 calc R
H32B H 0.4625 0.0685 0.9695 0.042 Uiso 1 1 calc R
H32C H 0.4456 0.0727 0.8897 0.042 Uiso 1 1 calc R
C33 C 0.31979(16) 0.08822(18) 0.95790(15) 0.0379(7) Uani 1 1 d .
H33A H 0.3214 0.1234 0.9187 0.057 Uiso 1 1 calc R
H33B H 0.3409 0.1146 0.9977 0.057 Uiso 1 1 calc R
H33C H 0.2686 0.0738 0.9670 0.057 Uiso 1 1 calc R
C34 C 0.36730(15) -0.03823(17) 0.65908(12) 0.0283(6) Uani 1 1 d .
H34A H 0.3263 -0.0730 0.6452 0.034 Uiso 1 1 calc R
H34B H 0.4145 -0.0649 0.6498 0.034 Uiso 1 1 calc R
C35 C 0.36293(17) 0.03868(19) 0.62204(14) 0.0393(7) Uani 1 1 d .
H35A H 0.3112 0.0551 0.6149 0.047 Uiso 1 1 calc R
H35B H 0.3877 0.0357 0.5776 0.047 Uiso 1 1 calc R
C36 C 0.40312(16) 0.09395(17) 0.66992(14) 0.0330(6) Uani 1 1 d .
H36A H 0.4571 0.0902 0.6644 0.040 Uiso 1 1 calc R
H36B H 0.3875 0.1487 0.6624 0.040 Uiso 1 1 calc R
C37 C 0.38025(18) 0.06546(16) 0.73865(15) 0.0375(7) Uani 1 1 d .
H37A H 0.4209 0.0720 0.7720 0.045 Uiso 1 1 calc R
H37B H 0.3369 0.0949 0.7547 0.045 Uiso 1 1 calc R
C38 C 0.19009(17) 0.07876(17) 0.80274(15) 0.0367(7) Uani 1 1 d .
H38A H 0.2327 0.1147 0.8054 0.044 Uiso 1 1 calc R
H38B H 0.1712 0.0704 0.8491 0.044 Uiso 1 1 calc R
C39 C 0.13219(19) 0.1115(2) 0.7585(2) 0.0549(9) Uani 1 1 d .
H39A H 0.0828 0.1008 0.7772 0.066 Uiso 1 1 calc R
H39B H 0.1383 0.1686 0.7536 0.066 Uiso 1 1 calc R
C40 C 0.1413(3) 0.0727(3) 0.6940(2) 0.0932(18) Uani 1 1 d .
H40A H 0.1758 0.1023 0.6651 0.112 Uiso 1 1 calc R
H40B H 0.0934 0.0686 0.6698 0.112 Uiso 1 1 calc R
C41 C 0.17094(17) -0.00582(19) 0.70892(14) 0.0380(7) Uani 1 1 d .
H41A H 0.1306 -0.0442 0.7143 0.046 Uiso 1 1 calc R
H41B H 0.2037 -0.0237 0.6722 0.046 Uiso 1 1 calc R
C42 C 0.22035(13) 0.38580(15) 0.82072(12) 0.0224(5) Uani 1 1 d .
C43 C 0.20640(14) 0.44440(16) 0.77328(13) 0.0251(6) Uani 1 1 d .
C44 C 0.21373(14) 0.43405(17) 0.70385(13) 0.0276(6) Uani 1 1 d .
C45 C 0.23698(14) 0.36413(18) 0.67867(12) 0.0286(6) Uani 1 1 d .
C46 C 0.25344(14) 0.30461(17) 0.72321(13) 0.0279(6) Uani 1 1 d .
C47 C 0.24532(13) 0.31723(16) 0.79179(12) 0.0248(6) Uani 1 1 d .
C48 C 0.30338(13) 0.39046(15) 0.92777(11) 0.0211(5) Uani 1 1 d .
C49 C 0.34960(14) 0.45145(15) 0.90959(12) 0.0231(5) Uani 1 1 d .
C50 C 0.42411(14) 0.45414(16) 0.92389(12) 0.0247(5) Uani 1 1 d .
C51 C 0.45711(13) 0.39317(17) 0.95735(12) 0.0259(6) Uani 1 1 d .
C52 C 0.41437(14) 0.33051(16) 0.97615(12) 0.0263(6) Uani 1 1 d .
C53 C 0.33976(14) 0.33000(15) 0.96098(12) 0.0235(5) Uani 1 1 d .
C54 C 0.17231(14) 0.47141(15) 0.93180(12) 0.0237(5) Uani 1 1 d .
C55 C 0.19530(14) 0.51890(16) 0.98445(13) 0.0261(6) Uani 1 1 d .
C56 C 0.15119(16) 0.57377(17) 1.01539(14) 0.0323(6) Uani 1 1 d .
C57 C 0.08071(17) 0.58513(18) 0.99314(16) 0.0385(7) Uani 1 1 d .
C58 C 0.05509(15) 0.54120(19) 0.93977(15) 0.0373(7) Uani 1 1 d .
C59 C 0.09976(14) 0.48590(17) 0.91127(13) 0.0294(6) Uani 1 1 d .
C60 C 0.16488(13) 0.32442(15) 0.93913(12) 0.0223(5) Uani 1 1 d .
C61 C 0.16289(13) 0.31731(15) 1.00969(12) 0.0235(5) Uani 1 1 d .
C62 C 0.11575(14) 0.26961(16) 1.04462(12) 0.0260(6) Uani 1 1 d .
C63 C 0.06477(14) 0.22614(16) 1.00907(13) 0.0269(6) Uani 1 1 d .
C64 C 0.06323(14) 0.23056(16) 0.93953(13) 0.0266(6) Uani 1 1 d .
C65 C 0.11222(14) 0.27918(16) 0.90636(12) 0.0244(5) Uani 1 1 d .
N1 N 0.36233(10) -0.18117(12) 0.80296(9) 0.0177(4) Uani 1 1 d .
N2 N 0.21227(10) -0.15045(12) 0.85659(9) 0.0173(4) Uani 1 1 d .
N3 N 0.33386(10) -0.02241(12) 0.88159(9) 0.0186(4) Uani 1 1 d .
O1 O 0.36197(9) -0.01792(10) 0.73024(8) 0.0243(4) Uani 1 1 d .
O2 O 0.21177(9) 0.00415(10) 0.77218(8) 0.0227(4) Uani 1 1 d .
F1 F 0.32110(8) 0.51398(9) 0.87624(8) 0.0320(4) Uani 1 1 d .
F2 F 0.46473(8) 0.51591(10) 0.90477(8) 0.0367(4) Uani 1 1 d .
F3 F 0.52979(8) 0.39342(11) 0.96994(8) 0.0390(4) Uani 1 1 d .
F4 F 0.44601(9) 0.26911(10) 1.00704(8) 0.0381(4) Uani 1 1 d .
F5 F 0.30365(8) 0.26512(9) 0.97965(8) 0.0332(4) Uani 1 1 d .
F6 F 0.18409(9) 0.51582(9) 0.79297(7) 0.0320(4) Uani 1 1 d .
F7 F 0.19772(9) 0.49331(10) 0.66126(8) 0.0380(4) Uani 1 1 d .
F8 F 0.24455(9) 0.35355(11) 0.61155(7) 0.0405(4) Uani 1 1 d .
F9 F 0.27756(9) 0.23546(10) 0.69991(8) 0.0398(4) Uani 1 1 d .
F10 F 0.26284(8) 0.25598(9) 0.83287(7) 0.0300(3) Uani 1 1 d .
F11 F 0.26398(9) 0.51370(10) 1.00997(8) 0.0410(4) Uani 1 1 d .
F12 F 0.17809(11) 0.61664(11) 1.06555(9) 0.0536(5) Uani 1 1 d .
F13 F 0.03756(12) 0.63816(13) 1.02103(11) 0.0678(6) Uani 1 1 d .
F14 F -0.01420(11) 0.55056(14) 0.91578(11) 0.0653(6) Uani 1 1 d .
F15 F 0.07026(9) 0.44070(11) 0.86030(9) 0.0467(5) Uani 1 1 d .
F16 F 0.21014(8) 0.36072(9) 1.04798(7) 0.0298(3) Uani 1 1 d .
F17 F 0.11812(9) 0.26594(10) 1.11290(7) 0.0349(4) Uani 1 1 d .
F18 F 0.01696(9) 0.18053(10) 1.04195(8) 0.0375(4) Uani 1 1 d .
F19 F 0.01382(8) 0.18832(10) 0.90409(8) 0.0357(4) Uani 1 1 d .
F20 F 0.10440(8) 0.28046(10) 0.83799(7) 0.0334(4) Uani 1 1 d .
Nb01 Nb 0.297969(10) -0.075447(12) 0.812769(9) 0.01431(7) Uani 1 1 d .
B1 B 0.21583(15) 0.39320(18) 0.90425(13) 0.0217(6) Uani 1 1 d .

loop_
_atom_site_aniso_label
_atom_site_aniso_U_11
_atom_site_aniso_U_22
_atom_site_aniso_U_33
_atom_site_aniso_U_23
_atom_site_aniso_U_13
_atom_site_aniso_U_12
C1 0.0272(14) 0.0234(15) 0.0414(15) 0.0086(12) -0.0014(11) 0.0045(11)
C2 0.0206(12) 0.0190(13) 0.0255(12) 0.0012(10) -0.0055(9) -0.0008(10)
C3 0.0236(13) 0.0226(14) 0.0267(12) 0.0104(11) -0.0047(10) -0.0011(11)
C4 0.0216(13) 0.0261(14) 0.0190(11) 0.0048(10) -0.0027(9) -0.0073(11)
C5 0.0279(14) 0.0338(17) 0.0320(14) 0.0130(12) -0.0001(11) -0.0080(12)
C6 0.0138(11) 0.0273(14) 0.0231(11) 0.0082(10) 0.0025(9) -0.0049(10)
C7 0.0150(12) 0.0345(16) 0.0299(13) 0.0093(12) 0.0045(10) -0.0024(11)
C8 0.0191(13) 0.0439(18) 0.0387(15) 0.0085(13) 0.0083(11) 0.0030(12)
C9 0.0137(13) 0.066(2) 0.0388(15) 0.0165(15) 0.0020(11) 0.0044(14)
C10 0.0189(14) 0.067(2) 0.0296(14) 0.0107(14) -0.0052(11) -0.0110(14)
C11 0.0176(13) 0.0402(17) 0.0245(12) 0.0076(12) -0.0018(10) -0.0087(11)
C12 0.0257(14) 0.0478(19) 0.0311(14) -0.0008(13) -0.0073(11) -0.0149(13)
C13 0.0405(18) 0.060(2) 0.0324(15) -0.0068(15) -0.0078(12) -0.0095(16)
C14 0.0401(19) 0.055(2) 0.059(2) -0.0017(17) -0.0080(15) -0.0250(17)
C15 0.0181(13) 0.0354(17) 0.0387(15) -0.0058(13) 0.0072(11) -0.0006(12)
C16 0.0353(16) 0.053(2) 0.0272(14) -0.0040(13) -0.0014(11) -0.0097(14)
C17 0.0360(17) 0.049(2) 0.0551(19) -0.0138(17) 0.0133(14) 0.0035(15)
C18 0.0193(12) 0.0150(12) 0.0230(11) 0.0013(10) -0.0010(9) 0.0032(10)
C19 0.0275(14) 0.0173(13) 0.0277(12) -0.0002(10) -0.0007(10) 0.0034(11)
C20 0.0379(16) 0.0247(15) 0.0287(13) -0.0056(11) 0.0021(11) 0.0039(12)
C21 0.0333(15) 0.0282(16) 0.0291(13) 0.0018(12) 0.0092(11) 0.0088(12)
C22 0.0200(13) 0.0295(15) 0.0287(13) 0.0048(11) 0.0033(10) 0.0027(11)
C23 0.0208(13) 0.0216(14) 0.0224(11) 0.0027(10) 0.0000(9) 0.0033(10)
C24 0.0136(12) 0.0285(14) 0.0262(12) -0.0010(11) -0.0015(9) 0.0000(10)
C25 0.0321(16) 0.0360(17) 0.0390(15) -0.0023(13) 0.0038(12) -0.0118(13)
C26 0.0409(17) 0.0413(19) 0.0345(15) -0.0020(13) -0.0135(12) 0.0041(14)
C27 0.0289(14) 0.0258(15) 0.0372(14) -0.0122(12) -0.0042(11) -0.0002(12)
C28 0.0418(18) 0.046(2) 0.0408(16) -0.0194(15) -0.0108(13) 0.0050(15)
C29 0.0435(19) 0.0355(19) 0.075(2) -0.0003(17) -0.0141(17) -0.0118(15)
C30 0.0207(13) 0.0244(14) 0.0230(12) -0.0046(10) -0.0045(9) -0.0030(10)
C31 0.0356(16) 0.0447(18) 0.0257(13) 0.0066(13) -0.0101(11) -0.0139(14)
C32 0.0249(14) 0.0310(16) 0.0280(13) -0.0020(11) -0.0055(10) -0.0085(12)
C33 0.0312(16) 0.0404(19) 0.0419(16) -0.0191(14) -0.0078(12) 0.0046(13)
C34 0.0341(15) 0.0297(16) 0.0212(12) 0.0013(11) 0.0028(10) -0.0055(12)
C35 0.0380(17) 0.0457(19) 0.0343(15) 0.0166(14) -0.0021(12) -0.0052(14)
C36 0.0321(15) 0.0239(15) 0.0434(16) 0.0085(12) 0.0113(12) -0.0020(12)
C37 0.0510(19) 0.0208(15) 0.0412(16) -0.0017(12) 0.0151(14) -0.0092(13)
C38 0.0439(17) 0.0259(16) 0.0401(16) -0.0013(13) -0.0016(13) 0.0135(13)
C39 0.043(2) 0.039(2) 0.082(3) 0.0067(19) -0.0162(17) 0.0130(16)
C40 0.145(5) 0.081(3) 0.053(2) -0.001(2) -0.049(3) 0.059(3)
C41 0.0388(17) 0.0449(19) 0.0299(14) 0.0031(13) -0.0162(12) -0.0003(14)
C42 0.0172(12) 0.0255(14) 0.0245(12) 0.0067(11) -0.0034(9) -0.0066(10)
C43 0.0208(13) 0.0246(15) 0.0298(13) 0.0062(11) -0.0034(10) -0.0026(11)
C44 0.0225(13) 0.0349(17) 0.0254(12) 0.0154(12) -0.0057(10) -0.0079(12)
C45 0.0231(13) 0.0415(18) 0.0212(12) 0.0027(12) -0.0011(10) -0.0112(12)
C46 0.0212(13) 0.0306(16) 0.0320(13) -0.0020(12) -0.0005(10) -0.0033(11)
C47 0.0195(13) 0.0269(15) 0.0280(12) 0.0079(11) -0.0038(10) -0.0040(11)
C48 0.0219(13) 0.0221(14) 0.0194(11) 0.0030(10) -0.0007(9) -0.0007(10)
C49 0.0243(13) 0.0226(14) 0.0223(12) 0.0045(10) -0.0012(10) 0.0009(11)
C50 0.0240(13) 0.0276(15) 0.0224(12) -0.0005(11) 0.0038(10) -0.0068(11)
C51 0.0158(12) 0.0398(16) 0.0221(12) -0.0032(11) -0.0013(9) 0.0011(11)
C52 0.0278(14) 0.0304(15) 0.0206(11) 0.0027(11) -0.0043(10) 0.0100(12)
C53 0.0269(13) 0.0223(14) 0.0214(11) 0.0031(10) -0.0010(10) -0.0015(11)
C54 0.0229(13) 0.0206(14) 0.0276(12) 0.0101(11) 0.0022(10) -0.0006(10)
C55 0.0238(13) 0.0237(14) 0.0309(13) 0.0100(11) 0.0011(10) 0.0036(11)
C56 0.0414(17) 0.0239(15) 0.0317(14) 0.0036(12) 0.0077(12) 0.0014(13)
C57 0.0396(17) 0.0296(17) 0.0467(17) 0.0143(14) 0.0192(14) 0.0163(14)
C58 0.0207(14) 0.0430(19) 0.0482(17) 0.0219(15) 0.0040(12) 0.0079(13)
C59 0.0247(14) 0.0323(16) 0.0312(13) 0.0113(12) -0.0002(11) -0.0026(12)
C60 0.0196(12) 0.0219(14) 0.0252(12) 0.0066(10) -0.0027(9) 0.0008(10)
C61 0.0216(13) 0.0204(14) 0.0285(12) 0.0022(11) -0.0024(10) -0.0005(10)
C62 0.0287(14) 0.0253(15) 0.0242(12) 0.0043(11) 0.0038(10) 0.0031(11)
C63 0.0238(13) 0.0221(14) 0.0349(14) 0.0092(11) 0.0063(10) -0.0011(11)
C64 0.0192(13) 0.0242(15) 0.0364(14) 0.0026(12) -0.0041(10) -0.0033(11)
C65 0.0242(13) 0.0253(14) 0.0237(12) 0.0072(11) -0.0016(10) 0.0011(11)
N1 0.0157(10) 0.0161(11) 0.0213(9) -0.0002(8) -0.0015(7) 0.0003(8)
N2 0.0125(9) 0.0207(11) 0.0187(9) 0.0015(8) -0.0011(7) -0.0022(8)
N3 0.0151(10) 0.0188(11) 0.0219(10) 0.0007(8) -0.0011(7) -0.0002(8)
O1 0.0300(10) 0.0208(10) 0.0222(8) 0.0024(7) 0.0061(7) -0.0013(8)
O2 0.0201(9) 0.0252(10) 0.0227(8) 0.0011(7) -0.0046(7) 0.0030(7)
F1 0.0298(8) 0.0281(9) 0.0382(8) 0.0132(7) -0.0013(6) -0.0017(7)
F2 0.0270(8) 0.0412(10) 0.0420(9) 0.0048(8) 0.0040(7) -0.0103(7)
F3 0.0218(8) 0.0584(12) 0.0367(8) 0.0008(8) -0.0044(6) 0.0013(8)
F4 0.0343(9) 0.0416(10) 0.0383(9) 0.0123(8) -0.0072(7) 0.0105(8)
F5 0.0341(9) 0.0252(9) 0.0402(9) 0.0109(7) -0.0046(7) -0.0010(7)
F6 0.0386(9) 0.0261(9) 0.0313(8) 0.0110(7) -0.0026(6) 0.0012(7)
F7 0.0433(10) 0.0410(10) 0.0295(8) 0.0182(7) -0.0081(7) -0.0087(8)
F8 0.0427(10) 0.0565(12) 0.0223(7) 0.0030(7) 0.0020(7) -0.0096(8)
F9 0.0430(10) 0.0394(10) 0.0369(9) -0.0045(8) 0.0030(7) 0.0026(8)
F10 0.0343(9) 0.0250(9) 0.0306(8) 0.0055(7) -0.0033(6) 0.0018(7)
F11 0.0415(10) 0.0406(11) 0.0408(9) -0.0052(8) -0.0057(7) 0.0031(8)
F12 0.0727(14) 0.0430(12) 0.0453(10) -0.0043(9) 0.0090(9) 0.0093(10)
F13 0.0671(14) 0.0611(15) 0.0757(14) 0.0067(12) 0.0240(11) 0.0294(12)
F14 0.0372(11) 0.0806(16) 0.0782(14) 0.0222(12) 0.0023(10) 0.0166(11)
F15 0.0337(10) 0.0561(12) 0.0502(10) 0.0077(9) -0.0089(8) -0.0029(9)
F16 0.0334(8) 0.0297(9) 0.0261(7) 0.0020(6) -0.0017(6) -0.0080(7)
F17 0.0423(9) 0.0372(10) 0.0254(7) 0.0056(7) 0.0059(6) -0.0066(8)
F18 0.0324(9) 0.0386(10) 0.0416(9) 0.0097(8) 0.0082(7) -0.0117(7)
F19 0.0269(8) 0.0390(10) 0.0411(9) 0.0080(7) -0.0077(7) -0.0121(7)
F20 0.0311(8) 0.0431(10) 0.0259(7) 0.0083(7) -0.0071(6) -0.0103(7)
Nb01 0.01180(11) 0.01462(12) 0.01650(11) 0.00118(8) -0.00080(7) -0.00118(8)
B1 0.0207(14) 0.0222(15) 0.0223(13) 0.0075(12) -0.0023(10) -0.0030(12)

loop_
_atom_type_symbol
_atom_type_description
_atom_type_scat_dispersion_real
_atom_type_scat_dispersion_imag
_atom_type_scat_source
C C 0.0033 0.0016 'International Tables Vol C Tables 4.2.6.8 and 6.1.1.4'
H H 0.0000 0.0000 'International Tables Vol C Tables 4.2.6.8 and 6.1.1.4'
N N 0.0061 0.0033 'International Tables Vol C Tables 4.2.6.8 and 6.1.1.4'
O O 0.0106 0.0060 'International Tables Vol C Tables 4.2.6.8 and 6.1.1.4'
F F 0.0171 0.0103 'International Tables Vol C Tables 4.2.6.8 and 6.1.1.4'
Nb Nb -2.0727 0.6215 'International Tables Vol C Tables 4.2.6.8 and 6.1.1.4'
B B 0.0013 0.0007 'International Tables Vol C Tables 4.2.6.8 and 6.1.1.4'

loop_
_geom_angle_atom_site_label_1
_geom_angle_atom_site_label_2
_geom_angle_atom_site_label_3
_geom_angle
C2 C1 H1A 109.5
C2 C1 H1B 109.5
H1A C1 H1B 109.5
C2 C1 H1C 109.5
H1A C1 H1C 109.5
H1B C1 H1C 109.5
N1 C2 C3 124.2(2)
N1 C2 C1 120.4(2)
C3 C2 C1 115.4(2)
C2 C3 C4 129.0(2)
C2 C3 H3 115.5
C4 C3 H3 115.5
N2 C4 C3 124.2(2)
N2 C4 C5 121.7(2)
C3 C4 C5 114.0(2)
C4 C5 H5A 109.5
C4 C5 H5B 109.5
H5A C5 H5B 109.5
C4 C5 H5C 109.5
H5A C5 H5C 109.5
H5B C5 H5C 109.5
C11 C6 C7 121.0(2)
C11 C6 N2 119.3(2)
C7 C6 N2 119.6(2)
C8 C7 C6 118.1(2)
C8 C7 C15 120.2(3)
C6 C7 C15 121.6(2)
C9 C8 C7 121.3(3)
C9 C8 H8 119.3
C7 C8 H8 119.3
C10 C9 C8 119.8(3)
C10 C9 H9 120.1
C8 C9 H9 120.1
C9 C10 C11 121.3(3)
C9 C10 H10 119.4
C11 C10 H10 119.4
C6 C11 C10 118.0(3)
C6 C11 C12 123.4(2)
C10 C11 C12 118.5(2)
C11 C12 C14 111.0(2)
C11 C12 C13 111.6(3)
C14 C12 C13 109.5(2)
C11 C12 H12 108.2
C14 C12 H12 108.2
C13 C12 H12 108.2
C12 C13 H13A 109.5
C12 C13 H13B 109.5
H13A C13 H13B 109.5
C12 C13 H13C 109.5
H13A C13 H13C 109.5
H13B C13 H13C 109.5
C12 C14 H14A 109.5
C12 C14 H14B 109.5
H14A C14 H14B 109.5
C12 C14 H14C 109.5
H14A C14 H14C 109.5
H14B C14 H14C 109.5
C17 C15 C16 107.5(2)
C17 C15 C7 114.5(2)
C16 C15 C7 111.8(2)
C17 C15 H15 107.6
C16 C15 H15 107.6
C7 C15 H15 107.6
C15 C16 H16A 109.5
C15 C16 H16B 109.5
H16A C16 H16B 109.5
C15 C16 H16C 109.5
H16A C16 H16C 109.5
H16B C16 H16C 109.5
C15 C17 H17A 109.5
C15 C17 H17B 109.5
H17A C17 H17B 109.5
C15 C17 H17C 109.5
H17A C17 H17C 109.5
H17B C17 H17C 109.5
C19 C18 C23 120.4(2)
C19 C18 N1 118.5(2)
C23 C18 N1 121.0(2)
C20 C19 C18 118.4(2)
C20 C19 C27 119.1(2)
C18 C19 C27 122.4(2)
C21 C20 C19 121.3(3)
C21 C20 H20 119.4
C19 C20 H20 119.4
C20 C21 C22 120.2(2)
C20 C21 H21 119.9
C22 C21 H21 119.9
C21 C22 C23 120.7(2)
C21 C22 H22 119.7
C23 C22 H22 119.7
C22 C23 C18 118.3(2)
C22 C23 C24 118.9(2)
C18 C23 C24 122.8(2)
C23 C24 C26 112.3(2)
C23 C24 C25 111.6(2)
C26 C24 C25 109.7(2)
C23 C24 H24 107.7
C26 C24 H24 107.7
C25 C24 H24 107.7
C24 C25 H25A 109.5
C24 C25 H25B 109.5
H25A C25 H25B 109.5
C24 C25 H25C 109.5
H25A C25 H25C 109.5
H25B C25 H25C 109.5
C24 C26 H26A 109.5
C24 C26 H26B 109.5
H26A C26 H26B 109.5
C24 C26 H26C 109.5
H26A C26 H26C 109.5
H26B C26 H26C 109.5
C28 C27 C19 111.2(2)
C28 C27 C29 110.5(2)
C19 C27 C29 113.0(2)
C28 C27 H27 107.3
C19 C27 H27 107.3
C29 C27 H27 107.3
C27 C28 H28A 109.5
C27 C28 H28B 109.5
H28A C28 H28B 109.5
C27 C28 H28C 109.5
H28A C28 H28C 109.5
H28B C28 H28C 109.5
C27 C29 H29A 109.5
C27 C29 H29B 109.5
H29A C29 H29B 109.5
C27 C29 H29C 109.5
H29A C29 H29C 109.5
H29B C29 H29C 109.5
N3 C30 C33 109.0(2)
N3 C30 C31 108.1(2)
C33 C30 C31 111.8(2)
N3 C30 C32 109.5(2)
C33 C30 C32 108.0(2)
C31 C30 C32 110.5(2)
C30 C31 H31A 109.5
C30 C31 H31B 109.5
H31A C31 H31B 109.5
C30 C31 H31C 109.5
H31A C31 H31C 109.5
H31B C31 H31C 109.5
C30 C32 H32A 109.5
C30 C32 H32B 109.5
H32A C32 H32B 109.5
C30 C32 H32C 109.5
H32A C32 H32C 109.5
H32B C32 H32C 109.5
C30 C33 H33A 109.5
C30 C33 H33B 109.5
H33A C33 H33B 109.5
C30 C33 H33C 109.5
H33A C33 H33C 109.5
H33B C33 H33C 109.5
O1 C34 C35 104.8(2)
O1 C34 H34A 110.8
C35 C34 H34A 110.8
O1 C34 H34B 110.8
C35 C34 H34B 110.8
H34A C34 H34B 108.9
C34 C35 C36 102.8(2)
C34 C35 H35A 111.2
C36 C35 H35A 111.2
C34 C35 H35B 111.2
C36 C35 H35B 111.2
H35A C35 H35B 109.1
C37 C36 C35 102.8(2)
C37 C36 H36A 111.2
C35 C36 H36A 111.2
C37 C36 H36B 111.2
C35 C36 H36B 111.2
H36A C36 H36B 109.1
O1 C37 C36 106.1(2)
O1 C37 H37A 110.5
C36 C37 H37A 110.5
O1 C37 H37B 110.5
C36 C37 H37B 110.5
H37A C37 H37B 108.7
O2 C38 C39 106.4(2)
O2 C38 H38A 110.5
C39 C38 H38A 110.5
O2 C38 H38B 110.5
C39 C38 H38B 110.5
H38A C38 H38B 108.6
C40 C39 C38 105.0(3)
C40 C39 H39A 110.7
C38 C39 H39A 110.7
C40 C39 H39B 110.7
C38 C39 H39B 110.7
H39A C39 H39B 108.8
C39 C40 C41 106.7(3)
C39 C40 H40A 110.4
C41 C40 H40A 110.4
C39 C40 H40B 110.4
C41 C40 H40B 110.4
H40A C40 H40B 108.6
O2 C41 C40 104.3(3)
O2 C41 H41A 110.9
C40 C41 H41A 110.9
O2 C41 H41B 110.9
C40 C41 H41B 110.9
H41A C41 H41B 108.9
C47 C42 C43 113.1(2)
C47 C42 B1 119.7(2)
C43 C42 B1 127.0(2)
F6 C43 C44 115.6(2)
F6 C43 C42 120.9(2)
C44 C43 C42 123.4(3)
F7 C44 C45 120.0(2)
F7 C44 C43 119.7(3)
C45 C44 C43 120.2(2)
F8 C45 C44 120.8(2)
F8 C45 C46 120.3(3)
C44 C45 C46 119.0(2)
F9 C46 C47 120.8(2)
F9 C46 C45 120.3(2)
C47 C46 C45 119.0(3)
F10 C47 C46 115.8(2)
F10 C47 C42 119.0(2)
C46 C47 C42 125.2(2)
C53 C48 C49 113.3(2)
C53 C48 B1 127.3(2)
C49 C48 B1 119.2(2)
F1 C49 C50 116.2(2)
F1 C49 C48 119.3(2)
C50 C49 C48 124.5(2)
F2 C50 C51 119.7(2)
F2 C50 C49 120.5(2)
C51 C50 C49 119.8(2)
F3 C51 C50 120.8(2)
F3 C51 C52 120.6(2)
C50 C51 C52 118.6(2)
F4 C52 C51 119.5(2)
F4 C52 C53 120.5(2)
C51 C52 C53 120.0(2)
F5 C53 C52 115.2(2)
F5 C53 C48 121.0(2)
C52 C53 C48 123.9(2)
C55 C54 C59 113.0(2)
C55 C54 B1 125.7(2)
C59 C54 B1 120.2(2)
F11 C55 C54 121.0(2)
F11 C55 C56 114.9(2)
C54 C55 C56 124.1(2)
F12 C56 C57 120.1(3)
F12 C56 C55 119.8(3)
C57 C56 C55 120.2(3)
F13 C57 C56 121.5(3)
F13 C57 C58 119.8(3)
C56 C57 C58 118.6(3)
F14 C58 C57 120.8(3)
F14 C58 C59 119.5(3)
C57 C58 C59 119.7(3)
F15 C59 C58 117.5(2)
F15 C59 C54 118.2(2)
C58 C59 C54 124.4(3)
C65 C60 C61 113.0(2)
C65 C60 B1 126.3(2)
C61 C60 B1 119.8(2)
F16 C61 C62 116.1(2)
F16 C61 C60 118.9(2)
C62 C61 C60 125.0(2)
F17 C62 C61 121.0(2)
F17 C62 C63 119.9(2)
C61 C62 C63 119.1(2)
F18 C63 C64 120.5(2)
F18 C63 C62 120.4(2)
C64 C63 C62 119.1(2)
F19 C64 C63 119.8(2)
F19 C64 C65 120.4(2)
C63 C64 C65 119.8(2)
F20 C65 C60 121.3(2)
F20 C65 C64 114.7(2)
C60 C65 C64 124.0(2)
C2 N1 C18 113.7(2)
C2 N1 Nb01 120.76(16)
C18 N1 Nb01 125.39(15)
C4 N2 C6 118.30(19)
C4 N2 Nb01 122.06(15)
C6 N2 Nb01 119.63(15)
C30 N3 Nb01 174.53(17)
C34 O1 C37 108.91(19)
C34 O1 Nb01 129.64(15)
C37 O1 Nb01 117.56(14)
C41 O2 C38 108.5(2)
C41 O2 Nb01 126.08(16)
C38 O2 Nb01 125.31(15)
N3 Nb01 N1 107.78(8)
N3 Nb01 N2 104.95(8)
N1 Nb01 N2 86.07(7)
N3 Nb01 O2 102.49(8)
N1 Nb01 O2 149.46(7)
N2 Nb01 O2 90.04(7)
N3 Nb01 O1 98.18(8)
N1 Nb01 O1 91.06(7)
N2 Nb01 O1 156.46(7)
O2 Nb01 O1 80.63(6)
C54 B1 C60 99.77(19)
C54 B1 C42 114.7(2)
C60 B1 C42 113.1(2)
C54 B1 C48 113.2(2)
C60 B1 C48 113.9(2)
C42 B1 C48 102.71(19)

loop_
_geom_bond_atom_site_label_1
_geom_bond_atom_site_label_2
_geom_bond_distance
C1 C2 1.514(4)
C1 H1A 0.9800
C1 H1B 0.9800
C1 H1C 0.9800
C2 N1 1.354(3)
C2 C3 1.389(4)
C3 C4 1.404(4)
C3 H3 0.9500
C4 N2 1.325(3)
C4 C5 1.515(3)
C5 H5A 0.9800
C5 H5B 0.9800
C5 H5C 0.9800
C6 C11 1.402(3)
C6 C7 1.408(4)
C6 N2 1.458(3)
C7 C8 1.394(4)
C7 C15 1.531(4)
C8 C9 1.380(4)
C8 H8 0.9500
C9 C10 1.374(5)
C9 H9 0.9500
C10 C11 1.404(4)
C10 H10 0.9500
C11 C12 1.519(4)
C12 C14 1.534(4)
C12 C13 1.534(4)
C12 H12 1.0000
C13 H13A 0.9800
C13 H13B 0.9800
C13 H13C 0.9800
C14 H14A 0.9800
C14 H14B 0.9800
C14 H14C 0.9800
C15 C17 1.524(4)
C15 C16 1.530(4)
C15 H15 1.0000
C16 H16A 0.9800
C16 H16B 0.9800
C16 H16C 0.9800
C17 H17A 0.9800
C17 H17B 0.9800
C17 H17C 0.9800
C18 C19 1.405(3)
C18 C23 1.410(3)
C18 N1 1.455(3)
C19 C20 1.396(4)
C19 C27 1.525(4)
C20 C21 1.371(4)
C20 H20 0.9500
C21 C22 1.382(4)
C21 H21 0.9500
C22 C23 1.404(3)
C22 H22 0.9500
C23 C24 1.514(3)
C24 C26 1.529(3)
C24 C25 1.535(4)
C24 H24 1.0000
C25 H25A 0.9800
C25 H25B 0.9800
C25 H25C 0.9800
C26 H26A 0.9800
C26 H26B 0.9800
C26 H26C 0.9800
C27 C28 1.527(4)
C27 C29 1.527(4)
C27 H27 1.0000
C28 H28A 0.9800
C28 H28B 0.9800
C28 H28C 0.9800
C29 H29A 0.9800
C29 H29B 0.9800
C29 H29C 0.9800
C30 N3 1.467(3)
C30 C33 1.523(4)
C30 C31 1.524(4)
C30 C32 1.528(3)
C31 H31A 0.9800
C31 H31B 0.9800
C31 H31C 0.9800
C32 H32A 0.9800
C32 H32B 0.9800
C32 H32C 0.9800
C33 H33A 0.9800
C33 H33B 0.9800
C33 H33C 0.9800
C34 O1 1.449(3)
C34 C35 1.508(4)
C34 H34A 0.9900
C34 H34B 0.9900
C35 C36 1.519(4)
C35 H35A 0.9900
C35 H35B 0.9900
C36 C37 1.502(4)
C36 H36A 0.9900
C36 H36B 0.9900
C37 O1 1.475(3)
C37 H37A 0.9900
C37 H37B 0.9900
C38 O2 1.468(3)
C38 C39 1.470(4)
C38 H38A 0.9900
C38 H38B 0.9900
C39 C40 1.447(6)
C39 H39A 0.9900
C39 H39B 0.9900
C40 C41 1.477(5)
C40 H40A 0.9900
C40 H40B 0.9900
C41 O2 1.455(3)
C41 H41A 0.9900
C41 H41B 0.9900
C42 C47 1.384(4)
C42 C43 1.393(4)
C42 B1 1.654(3)
C43 F6 1.347(3)
C43 C44 1.388(4)
C44 F7 1.347(3)
C44 C45 1.365(4)
C45 F8 1.343(3)
C45 C46 1.376(4)
C46 F9 1.345(3)
C46 C47 1.378(4)
C47 F10 1.361(3)
C48 C53 1.389(4)
C48 C49 1.389(4)
C48 B1 1.653(4)
C49 F1 1.357(3)
C49 C50 1.381(4)
C50 F2 1.346(3)
C50 C51 1.370(4)
C51 F3 1.341(3)
C51 C52 1.378(4)
C52 F4 1.342(3)
C52 C53 1.385(4)
C53 F5 1.344(3)
C54 C55 1.380(4)
C54 C59 1.397(4)
C54 B1 1.650(4)
C55 F11 1.344(3)
C55 C56 1.381(4)
C56 F12 1.321(3)
C56 C57 1.363(4)
C57 F13 1.323(3)
C57 C58 1.371(5)
C58 F14 1.350(3)
C58 C59 1.371(4)
C59 F15 1.373(3)
C60 C65 1.386(4)
C60 C61 1.397(3)
C60 B1 1.652(4)
C61 F16 1.359(3)
C61 C62 1.373(4)
C62 F17 1.347(3)
C62 C63 1.375(4)
C63 F18 1.340(3)
C63 C64 1.373(4)
C64 F19 1.344(3)
C64 C65 1.387(4)
C65 F20 1.354(3)
N1 Nb01 2.165(2)
N2 Nb01 2.2014(19)
N3 Nb01 1.7531(19)
O1 Nb01 2.2374(16)
O2 Nb01 2.2195(16)
